data_4134073
loop_
_publ_author_name
'Zhang, Han-Yue'
'Hu, Chun-Li'
'Hu, Zhao-Bo'
'Mao, Jiang-Gao'
'Song, You'
'Xiong, Ren-Gen'

_publ_section_title
;
 Narrow Band Gap Observed in a Molecular Ferroelastic: Ferrocenium
 Tetrachloroferrate.
;
_journal_name_full 'Journal of the American Chemical Society'
_journal_paper_doi 10.1021/jacs.9b13446
_journal_year 2020
_chemical_formula_moiety 'C10 H10 Fe, Cl4 Fe'
_chemical_formula_sum 'C10 H10 Cl4 Fe2'
_chemical_formula_weight 383.68
_space_group_crystal_system orthorhombic
_space_group_IT_number 62
_space_group_name_Hall '-P 2ac 2n'
_space_group_name_H-M_alt 'P n m a'
_atom_sites_solution_hydrogens geom
_audit_creation_method SHELXL-2014/7
_cell_angle_alpha 90
_cell_angle_beta 90
_cell_angle_gamma 90
_cell_formula_units_Z 4
_cell_length_a 13.8181(13)
_cell_length_b 8.7371(9)
_cell_length_c 11.9538(18)
_cell_measurement_reflns_used 1502
_cell_measurement_temperature 293(2)
_cell_measurement_theta_max 29.4860
_cell_measurement_theta_min 2.9330
_cell_volume 1443.2(3)
_computing_structure_refinement 'SHELXL-2014/7 (Sheldrick, 2014)'
_diffrn_ambient_temperature 293(2)
_diffrn_measured_fraction_theta_full 0.993
_diffrn_measured_fraction_theta_max 0.993
_diffrn_measurement_device_type 'XtaLAB Synergy R, DW system, HyPix'
_diffrn_measurement_method 'four-circle diffractometer'
_diffrn_radiation_type MoK\a
_diffrn_radiation_wavelength 0.71073
_diffrn_reflns_av_R_equivalents 0.0860
_diffrn_reflns_av_unetI/netI 0.0617
_diffrn_reflns_Laue_measured_fraction_full 0.993
_diffrn_reflns_Laue_measured_fraction_max 0.993
_diffrn_reflns_limit_h_max 16
_diffrn_reflns_limit_h_min -14
_diffrn_reflns_limit_k_max 10
_diffrn_reflns_limit_k_min -10
_diffrn_reflns_limit_l_max 10
_diffrn_reflns_limit_l_min -14
_diffrn_reflns_number 5254
_diffrn_reflns_point_group_measured_fraction_full 0.993
_diffrn_reflns_point_group_measured_fraction_max 0.993
_diffrn_reflns_theta_full 25.242
_diffrn_reflns_theta_max 25.495
_diffrn_reflns_theta_min 2.888
_exptl_absorpt_coefficient_mu 2.720
_exptl_crystal_colour Black
_exptl_crystal_density_diffrn 1.766
_exptl_crystal_description Block
_exptl_crystal_F_000 760.0
_refine_diff_density_max 1.335
_refine_diff_density_min -0.552
_refine_diff_density_rms 0.181
_refine_ls_extinction_method none
_refine_ls_goodness_of_fit_ref 1.083
_refine_ls_hydrogen_treatment constr
_refine_ls_matrix_type full
_refine_ls_number_parameters 82
_refine_ls_number_reflns 1431
_refine_ls_number_restraints 66
_refine_ls_restrained_S_all 1.084
_refine_ls_R_factor_all 0.1119
_refine_ls_R_factor_gt 0.0882
_refine_ls_shift/su_max 0.000
_refine_ls_shift/su_mean 0.000
_refine_ls_structure_factor_coef Fsqd
_refine_ls_weighting_details 'w=1/[\s^2^(Fo^2^)+(0.1390P)^2^+2.7015P] where P=(Fo^2^+2Fc^2^)/3'
_refine_ls_weighting_scheme calc
_refine_ls_wR_factor_gt 0.2354
_refine_ls_wR_factor_ref 0.2507
_reflns_Friedel_coverage 0.000
_reflns_number_gt 1011
_reflns_number_total 1431
_reflns_threshold_expression 'I > 2\s(I)'
_cod_data_source_file ja9b13446_si_003.cif
_cod_data_source_block Pnma-2
_cod_database_code 4134073
_shelx_shelxl_version_number 2014/7
_shelx_space_group_comment
;
The symmetry employed for this shelxl refinement is uniquely defined
by the following loop, which should always be used as a source of
symmetry information in preference to the above space-group names.
They are only intended as comments.
;

loop_
_space_group_symop_operation_xyz
'x, y, z'
'-x+1/2, -y, z+1/2'
'-x, y+1/2, -z'
'x+1/2, -y+1/2, -z+1/2'
'-x, -y, -z'
'x-1/2, y, -z-1/2'
'x, -y-1/2, z'
'-x-1/2, y-1/2, z-1/2'

loop_
_atom_site_label
_atom_site_type_symbol
_atom_site_fract_x
_atom_site_fract_y
_atom_site_fract_z
_atom_site_U_iso_or_equiv
_atom_site_adp_type
_atom_site_occupancy
_atom_site_site_symmetry_order
_atom_site_calc_flag
_atom_site_refinement_flags_posn
_atom_site_refinement_flags_adp
_atom_site_refinement_flags_occupancy
C2 C 0.9277(5) 0.1266(8) 0.1236(5) 0.1091(19) Uani 1 1 d . U .
H2 H 0.9039 0.0212 0.1292 0.131 Uiso 1 1 calc R U .
C3 C 0.9941(4) 0.1232(8) 0.3939(5) 0.0992(18) Uani 1 1 d . U .
H3 H 0.9724 0.0169 0.4013 0.119 Uiso 1 1 calc R U .
C4 C 0.9377(7) 0.2500 0.4107(8) 0.101(3) Uani 1 2 d S TU P
H4 H 0.8694 0.2500 0.4325 0.121 Uiso 1 2 calc R U P
C6 C 1.0871(4) 0.1691(7) 0.3692(5) 0.0947(18) Uani 1 1 d . U .
H6 H 1.1429 0.1023 0.3556 0.114 Uiso 1 1 calc R U .
C8 C 1.0204(5) 0.1702(7) 0.0922(5) 0.113(2) Uani 1 1 d . U .
H8 H 1.0738 0.1027 0.0706 0.135 Uiso 1 1 calc R U .
C9 C 0.8767(7) 0.2500 0.1395(9) 0.119(3) Uani 1 2 d S TU P
H9 H 0.8084 0.2500 0.1617 0.143 Uiso 1 2 calc R U P
Cl3 Cl 0.45052(14) 0.2500 0.7293(3) 0.1099(9) Uani 1 2 d S T P
Cl4 Cl 0.24827(12) 0.0457(2) 0.62302(19) 0.1166(6) Uani 1 1 d . . .
Cl5 Cl 0.22977(19) 0.2500 0.8784(2) 0.1133(9) Uani 1 2 d S T P
Fe1 Fe 0.29324(6) 0.2500 0.71313(10) 0.0689(3) Uani 1 2 d S T P
Fe2 Fe 0.98980(6) 0.2500 0.24990(7) 0.0551(2) Uani 1 2 d S T P

loop_
_atom_site_aniso_label
_atom_site_aniso_U_11
_atom_site_aniso_U_22
_atom_site_aniso_U_33
_atom_site_aniso_U_23
_atom_site_aniso_U_13
_atom_site_aniso_U_12
C2 0.155(4) 0.091(3) 0.081(3) -0.011(3) -0.030(3) -0.027(3)
C3 0.121(4) 0.093(3) 0.083(3) 0.030(3) -0.012(3) -0.014(3)
C4 0.100(4) 0.117(5) 0.086(5) 0.000 0.015(4) 0.000
C6 0.093(3) 0.110(4) 0.081(3) 0.013(3) -0.027(2) 0.020(3)
C8 0.135(4) 0.136(4) 0.068(3) -0.015(3) -0.001(3) 0.059(3)
C9 0.093(5) 0.163(7) 0.101(6) 0.000 -0.029(4) 0.000
Cl3 0.0629(9) 0.0717(12) 0.195(2) 0.000 -0.0068(13) 0.000
Cl4 0.1035(10) 0.0901(10) 0.1562(16) -0.0441(10) -0.0019(10) -0.0152(8)
Cl5 0.1168(15) 0.150(2) 0.0727(15) 0.000 0.0115(11) 0.000
Fe1 0.0592(4) 0.0513(5) 0.0962(7) 0.000 0.0024(5) 0.000
Fe2 0.0551(4) 0.0477(5) 0.0624(5) 0.000 -0.0013(4) 0.000

loop_
_atom_type_symbol
_atom_type_description
_atom_type_scat_dispersion_real
_atom_type_scat_dispersion_imag
_atom_type_scat_source
C C 0.0033 0.0016 'International Tables Vol C Tables 4.2.6.8 and 6.1.1.4'
H H 0.0000 0.0000 'International Tables Vol C Tables 4.2.6.8 and 6.1.1.4'
Cl Cl 0.1484 0.1585 'International Tables Vol C Tables 4.2.6.8 and 6.1.1.4'
Fe Fe 0.3463 0.8444 'International Tables Vol C Tables 4.2.6.8 and 6.1.1.4'

loop_
_geom_angle_atom_site_label_1
_geom_angle_atom_site_label_2
_geom_angle_atom_site_label_3
_geom_angle
_geom_angle_site_symmetry_1
_geom_angle_site_symmetry_3
C9 C2 C8 108.2(7) . .
C9 C2 Fe2 71.5(5) . .
C8 C2 Fe2 70.6(4) . .
C4 C3 C6 109.0(6) . .
C4 C3 Fe2 70.7(4) . .
C6 C3 Fe2 71.9(3) . .
C3 C4 C3 108.1(8) 7_565 .
C3 C4 Fe2 70.3(4) 7_565 .
C3 C4 Fe2 70.3(4) . .
C3 C6 C6 106.9(4) . 7_565
C3 C6 Fe2 69.1(3) . .
C6 C6 Fe2 70.16(17) 7_565 .
C2 C8 C8 105.9(4) . 7_565
C2 C8 Fe2 69.8(4) . .
C8 C8 Fe2 70.15(18) 7_565 .
C2 C9 C2 111.8(9) 7_565 .
C2 C9 Fe2 71.4(5) 7_565 .
C2 C9 Fe2 71.4(5) . .
Cl5 Fe1 Cl4 109.67(7) . .
Cl5 Fe1 Cl4 109.67(7) . 7_565
Cl4 Fe1 Cl4 110.27(12) . 7_565
Cl5 Fe1 Cl3 108.85(12) . .
Cl4 Fe1 Cl3 109.17(7) . .
Cl4 Fe1 Cl3 109.17(7) 7_565 .
C2 Fe2 C2 63.7(4) 7_565 .
C2 Fe2 C9 37.1(2) 7_565 .
C2 Fe2 C9 37.1(2) . .
C2 Fe2 C3 156.7(3) 7_565 .
C2 Fe2 C3 110.3(3) . .
C9 Fe2 C3 124.4(3) . .
C2 Fe2 C3 110.3(3) 7_565 7_565
C2 Fe2 C3 156.7(3) . 7_565
C9 Fe2 C3 124.4(3) . 7_565
C3 Fe2 C3 65.5(4) . 7_565
C2 Fe2 C4 123.0(3) 7_565 .
C2 Fe2 C4 123.0(3) . .
C9 Fe2 C4 109.7(4) . .
C3 Fe2 C4 39.0(2) . .
C3 Fe2 C4 39.0(2) 7_565 .
C2 Fe2 C8 65.6(3) 7_565 .
C2 Fe2 C8 39.6(3) . .
C9 Fe2 C8 64.2(3) . .
C3 Fe2 C8 125.6(3) . .
C3 Fe2 C8 161.7(3) 7_565 .
C4 Fe2 C8 158.7(2) . .
C2 Fe2 C8 39.6(3) 7_565 7_565
C2 Fe2 C8 65.6(3) . 7_565
C9 Fe2 C8 64.2(3) . 7_565
C3 Fe2 C8 161.7(3) . 7_565
C3 Fe2 C8 125.6(3) 7_565 7_565
C4 Fe2 C8 158.7(2) . 7_565
C8 Fe2 C8 39.7(4) . 7_565
C2 Fe2 C6 126.7(3) 7_565 7_565
C2 Fe2 C6 162.8(3) . 7_565
C9 Fe2 C6 159.17(19) . 7_565
C3 Fe2 C6 65.8(2) . 7_565
C3 Fe2 C6 39.0(2) 7_565 7_565
C4 Fe2 C6 65.5(3) . 7_565
C8 Fe2 C6 127.6(3) . 7_565
C8 Fe2 C6 112.4(2) 7_565 7_565
C2 Fe2 C6 162.8(3) 7_565 .
C2 Fe2 C6 126.7(3) . .
C9 Fe2 C6 159.17(19) . .
C3 Fe2 C6 39.0(2) . .
C3 Fe2 C6 65.8(2) 7_565 .
C4 Fe2 C6 65.5(3) . .
C8 Fe2 C6 112.4(2) . .
C8 Fe2 C6 127.6(3) 7_565 .
C6 Fe2 C6 39.7(3) 7_565 .

loop_
_geom_bond_atom_site_label_1
_geom_bond_atom_site_label_2
_geom_bond_distance
_geom_bond_site_symmetry_2
C2 C9 1.302(9) .
C2 C8 1.387(9) .
C2 Fe2 2.044(6) .
C3 C4 1.369(8) .
C3 C6 1.379(8) .
C3 Fe2 2.048(6) .
C4 C3 1.368(8) 7_565
C4 Fe2 2.052(9) .
C6 C6 1.414(12) 7_565
C6 Fe2 2.084(6) .
C8 C8 1.395(13) 7_565
C8 Fe2 2.054(6) .
C9 C2 1.302(9) 7_565
C9 Fe2 2.045(9) .
Cl3 Fe1 2.182(2) .
Cl4 Fe1 2.1758(19) .
Cl5 Fe1 2.161(3) .
Fe1 Cl4 2.1758(19) 7_565
Fe2 C2 2.044(6) 7_565
Fe2 C3 2.048(6) 7_565
Fe2 C8 2.054(6) 7_565
Fe2 C6 2.084(6) 7_565
